data_4509368
loop_
_publ_author_name
'Custelcean, Radu'
'Remy, Priscilla'

_publ_section_title
;
 Selective Crystallization of Urea-Functionalized Capsules with Tunable
 Anion-Binding Cavities
;
_journal_issue 4
_journal_name_full 'Crystal Growth &amp; Design'
_journal_page_first 1985
_journal_paper_doi 10.1021/cg801299a
_journal_volume 9
_journal_year 2009
_chemical_formula_sum 'C48 H60 Li2 N20 O11 S'
_chemical_formula_weight 1139.10
_chemical_name_systematic
; 
 ? 
;
_space_group_IT_number 205
_symmetry_cell_setting cubic
_symmetry_space_group_name_Hall '-P 2ac 2ab 3'
_symmetry_space_group_name_H-M 'P a -3'
_atom_sites_solution_hydrogens geom
_atom_sites_solution_primary direct
_atom_sites_solution_secondary difmap
_audit_creation_method SHELXL-97
_cell_angle_alpha 90.00
_cell_angle_beta 90.00
_cell_angle_gamma 90.00
_cell_formula_units_Z 4
_cell_length_a 17.7871(4)
_cell_length_b 17.7871(4)
_cell_length_c 17.7871(4)
_cell_measurement_temperature 173(2)
_cell_volume 5627.5(2)
_computing_structure_refinement 'SHELXL-97 (Sheldrick, 1997)'
_computing_structure_solution 'SHELXS-97 (Sheldrick, 1990)'
_diffrn_ambient_temperature 173(2)
_diffrn_measured_fraction_theta_full 1.000
_diffrn_measured_fraction_theta_max 1.000
_diffrn_radiation_monochromator graphite
_diffrn_radiation_source 'fine-focus sealed tube'
_diffrn_radiation_type MoK\a
_diffrn_radiation_wavelength 0.71073
_diffrn_reflns_av_R_equivalents 0.0447
_diffrn_reflns_av_sigmaI/netI 0.0152
_diffrn_reflns_limit_h_max 21
_diffrn_reflns_limit_h_min -21
_diffrn_reflns_limit_k_max 21
_diffrn_reflns_limit_k_min -16
_diffrn_reflns_limit_l_max 19
_diffrn_reflns_limit_l_min -21
_diffrn_reflns_number 29421
_diffrn_reflns_theta_full 24.96
_diffrn_reflns_theta_max 24.96
_diffrn_reflns_theta_min 1.98
_exptl_absorpt_coefficient_mu 0.133
_exptl_absorpt_correction_T_max 0.9842
_exptl_absorpt_correction_T_min 0.9674
_exptl_absorpt_correction_type multi-scan
_exptl_crystal_colour colorless
_exptl_crystal_density_diffrn 1.344
_exptl_crystal_density_method 'not measured'
_exptl_crystal_description prism
_exptl_crystal_F_000 2392
_exptl_crystal_size_max 0.25
_exptl_crystal_size_mid 0.17
_exptl_crystal_size_min 0.12
_refine_diff_density_max 0.548
_refine_diff_density_min -0.297
_refine_diff_density_rms 0.063
_refine_ls_extinction_method none
_refine_ls_goodness_of_fit_ref 1.103
_refine_ls_hydrogen_treatment constr
_refine_ls_matrix_type full
_refine_ls_number_parameters 133
_refine_ls_number_reflns 1658
_refine_ls_number_restraints 0
_refine_ls_restrained_S_all 1.103
_refine_ls_R_factor_all 0.1137
_refine_ls_R_factor_gt 0.0933
_refine_ls_shift/su_max 0.000
_refine_ls_shift/su_mean 0.000
_refine_ls_structure_factor_coef Fsqd
_refine_ls_weighting_details 'calc w=1/[\s^2^(Fo^2^)+(0.1713P)^2^+4.1025P] where P=(Fo^2^+2Fc^2^)/3'
_refine_ls_weighting_scheme calc
_refine_ls_wR_factor_gt 0.2820
_refine_ls_wR_factor_ref 0.3035
_reflns_number_gt 1233
_reflns_number_total 1658
_reflns_threshold_expression >2sigma(I)
_cod_data_source_file cg801299asup1.cif
_cod_data_source_block 1b
_cod_original_sg_symbol_H-M Pa-3
_cod_database_code 4509368

loop_
_symmetry_equiv_pos_as_xyz
'x, y, z'
'z, x, y'
'y, z, x'
'-y+1/2, -z, x+1/2'
'z+1/2, -x+1/2, -y'
'-y, z+1/2, -x+1/2'
'-z+1/2, -x, y+1/2'
'-z, x+1/2, -y+1/2'
'y+1/2, -z+1/2, -x'
'-x+1/2, -y, z+1/2'
'x+1/2, -y+1/2, -z'
'-x, y+1/2, -z+1/2'
'-x, -y, -z'
'-z, -x, -y'
'-y, -z, -x'
'y-1/2, z, -x-1/2'
'-z-1/2, x-1/2, y'
'y, -z-1/2, x-1/2'
'z-1/2, x, -y-1/2'
'z, -x-1/2, y-1/2'
'-y-1/2, z-1/2, x'
'x-1/2, y, -z-1/2'
'-x-1/2, y-1/2, z'
'x, -y-1/2, z-1/2'

loop_
_atom_site_label
_atom_site_type_symbol
_atom_site_fract_x
_atom_site_fract_y
_atom_site_fract_z
_atom_site_U_iso_or_equiv
_atom_site_adp_type
_atom_site_occupancy
_atom_site_symmetry_multiplicity
_atom_site_calc_flag
_atom_site_refinement_flags
S1 S 1.0054(16) 0.4946(16) 0.5054(16) 0.061(7) Uani 0.50 3 d SP
O1 O 0.88086(17) 0.39205(19) 0.23490(16) 0.0831(11) Uani 1 1 d .
N1 N 0.84913(18) 0.65087(18) 0.34913(18) 0.0674(15) Uani 1 3 d S
C1 C 0.8148(3) 0.6041(3) 0.2902(3) 0.0861(14) Uani 1 1 d .
H1 H 0.7968 0.6372 0.2492 0.103 Uiso 1 1 calc R
H1A H 0.7706 0.5779 0.3115 0.103 Uiso 1 1 calc R
Li1 Li 0.8700(5) 0.3700(5) 0.1300(5) 0.077(3) Uani 1 3 d S
O2 O 0.9305(3) 0.4305(3) 0.0695(3) 0.175(4) Uani 1 3 d S
N2 N 0.8884(2) 0.4907(2) 0.3138(2) 0.0886(13) Uani 1 1 d .
H2N H 0.8972 0.5056 0.3601 0.106 Uiso 1 1 calc R
C2 C 0.8677(3) 0.5466(3) 0.2576(3) 0.0944(16) Uani 1 1 d .
H2 H 0.8433 0.5214 0.2144 0.113 Uiso 1 1 calc R
H2A H 0.9135 0.5721 0.2390 0.113 Uiso 1 1 calc R
O3 O 0.9585(4) 0.5415(4) 0.4585(4) 0.071(3) Uani 0.50 3 d SP
N3 N 0.9159(2) 0.3728(3) 0.3566(2) 0.0921(14) Uani 1 1 d .
H3N H 0.9248 0.3959 0.3993 0.111 Uiso 1 1 calc R
C3 C 0.8945(2) 0.4178(3) 0.2975(2) 0.0762(13) Uani 1 1 d .
O4 O 1.0156(3) 0.4167(3) 0.4755(4) 0.0449(14) Uani 0.33 1 d P
N4 N 0.9630(6) 0.1899(5) 0.4322(4) 0.178(4) Uani 1 1 d .
C4 C 0.9539(6) 0.2638(5) 0.4205(4) 0.168(4) Uani 1 1 d .
H4 H 0.9687 0.2970 0.4596 0.201 Uiso 1 1 calc R
C5 C 0.9251(2) 0.2947(3) 0.3570(2) 0.0789(13) Uani 1 1 d .
C6 C 0.9051(4) 0.2481(3) 0.3014(3) 0.1028(18) Uani 1 1 d .
H6 H 0.8831 0.2666 0.2564 0.123 Uiso 1 1 calc R
C7 C 0.9173(4) 0.1718(4) 0.3116(4) 0.1102(19) Uani 1 1 d .
H7 H 0.9046 0.1375 0.2727 0.132 Uiso 1 1 calc R
C8 C 0.9469(4) 0.1460(4) 0.3758(4) 0.115(2) Uani 1 1 d .
H8 H 0.9566 0.0937 0.3804 0.138 Uiso 1 1 calc R

loop_
_atom_site_aniso_label
_atom_site_aniso_U_11
_atom_site_aniso_U_22
_atom_site_aniso_U_33
_atom_site_aniso_U_23
_atom_site_aniso_U_13
_atom_site_aniso_U_12
S1 0.061(7) 0.061(7) 0.061(7) -0.005(7) 0.005(7) -0.005(7)
O1 0.082(2) 0.106(2) 0.0620(17) -0.0240(15) -0.0195(14) 0.0155(16)
N1 0.0674(15) 0.0674(15) 0.0674(15) 0.0062(14) -0.0062(14) 0.0062(14)
C1 0.087(3) 0.095(3) 0.076(3) 0.005(2) -0.022(2) 0.003(2)
Li1 0.077(3) 0.077(3) 0.077(3) -0.030(4) -0.030(4) 0.030(4)
O2 0.175(4) 0.175(4) 0.175(4) 0.024(4) 0.024(4) -0.024(4)
N2 0.103(3) 0.099(3) 0.063(2) -0.020(2) -0.0242(19) 0.012(2)
C2 0.111(4) 0.104(4) 0.069(3) -0.013(3) -0.012(3) 0.005(3)
O3 0.071(3) 0.071(3) 0.071(3) 0.021(3) -0.021(3) 0.021(3)
N3 0.109(3) 0.108(3) 0.060(2) -0.019(2) -0.025(2) 0.010(2)
C3 0.069(3) 0.096(3) 0.064(2) -0.021(2) -0.0168(19) 0.012(2)
O4 0.037(3) 0.036(3) 0.062(4) 0.004(3) -0.008(3) -0.002(2)
N4 0.255(9) 0.183(7) 0.097(4) -0.016(4) -0.026(5) 0.113(7)
C4 0.246(11) 0.154(7) 0.104(5) -0.038(5) -0.061(6) 0.106(7)
C5 0.071(2) 0.106(4) 0.060(2) -0.012(2) -0.0022(19) 0.013(2)
C6 0.136(5) 0.101(4) 0.071(3) 0.007(3) -0.010(3) -0.015(3)
C7 0.123(5) 0.108(4) 0.099(4) -0.002(3) 0.011(3) -0.022(3)
C8 0.111(4) 0.123(5) 0.111(5) 0.021(4) 0.024(4) 0.030(4)

loop_
_atom_type_symbol
_atom_type_description
_atom_type_scat_dispersion_real
_atom_type_scat_dispersion_imag
_atom_type_scat_source
C C 0.0033 0.0016 'International Tables Vol C Tables 4.2.6.8 and 6.1.1.4'
H H 0.0000 0.0000 'International Tables Vol C Tables 4.2.6.8 and 6.1.1.4'
Li Li -0.0003 0.0001 'International Tables Vol C Tables 4.2.6.8 and 6.1.1.4'
N N 0.0061 0.0033 'International Tables Vol C Tables 4.2.6.8 and 6.1.1.4'
O O 0.0106 0.0060 'International Tables Vol C Tables 4.2.6.8 and 6.1.1.4'
S S 0.1246 0.1234 'International Tables Vol C Tables 4.2.6.8 and 6.1.1.4'

loop_
_geom_angle_atom_site_label_1
_geom_angle_atom_site_label_2
_geom_angle_atom_site_label_3
_geom_angle
_geom_angle_site_symmetry_1
_geom_angle_site_symmetry_3
S1 S1 O3 180(10) 13_766 13_766
S1 S1 O3 0(10) 13_766 .
O3 S1 O3 180(2) 13_766 .
S1 S1 O4 113.6(17) 13_766 5_566
O3 S1 O4 66.4(17) 13_766 5_566
O3 S1 O4 113.6(17) . 5_566
S1 S1 O4 113.6(17) 13_766 .
O3 S1 O4 66.4(17) 13_766 .
O3 S1 O4 113.6(17) . .
O4 S1 O4 105.1(19) 5_566 .
S1 S1 O4 113.6(17) 13_766 4_664
O3 S1 O4 66.4(17) 13_766 4_664
O3 S1 O4 113.6(17) . 4_664
O4 S1 O4 105.1(19) 5_566 4_664
O4 S1 O4 105.1(19) . 4_664
S1 S1 O4 55.8(14) 13_766 16_657
O3 S1 O4 124.2(14) 13_766 16_657
O3 S1 O4 55.8(14) . 16_657
O4 S1 O4 81.1(4) 5_566 16_657
O4 S1 O4 81.1(4) . 16_657
O4 S1 O4 169(3) 4_664 16_657
S1 S1 O4 55.8(14) 13_766 13_766
O3 S1 O4 124.2(14) 13_766 13_766
O3 S1 O4 55.8(14) . 13_766
O4 S1 O4 81.1(4) 5_566 13_766
O4 S1 O4 169(3) . 13_766
O4 S1 O4 81.1(4) 4_664 13_766
O4 S1 O4 92(2) 16_657 13_766
S1 S1 O4 55.9(14) 13_766 17_755
O3 S1 O4 124.2(14) 13_766 17_755
O3 S1 O4 55.8(14) . 17_755
O4 S1 O4 169(3) 5_566 17_755
O4 S1 O4 81.1(4) . 17_755
O4 S1 O4 81.1(4) 4_664 17_755
O4 S1 O4 92(2) 16_657 17_755
O4 S1 O4 92(2) 13_766 17_755
C3 O1 Li1 168.2(5) . .
C1 N1 C1 110.0(3) . 5_566
C1 N1 C1 110.0(3) . 4_664
C1 N1 C1 110.0(3) 5_566 4_664
N1 C1 C2 113.5(4) . .
O2 Li1 O1 112.7(4) . 9_556
O2 Li1 O1 112.7(4) . .
O1 Li1 O1 106.1(5) 9_556 .
O2 Li1 O1 112.7(4) . 8_645
O1 Li1 O1 106.1(5) 9_556 8_645
O1 Li1 O1 106.1(5) . 8_645
C3 N2 C2 122.4(4) . .
N2 C2 C1 111.0(4) . .
S1 O3 S1 0(2) 13_766 .
S1 O3 O4 69.4(5) 13_766 16_657
S1 O3 O4 69.4(5) . 16_657
S1 O3 O4 69.4(5) 13_766 17_755
S1 O3 O4 69.4(5) . 17_755
O4 O3 O4 108.4(5) 16_657 17_755
S1 O3 O4 69.4(5) 13_766 13_766
S1 O3 O4 69.4(5) . 13_766
O4 O3 O4 108.4(5) 16_657 13_766
O4 O3 O4 108.4(5) 17_755 13_766
C3 N3 C5 128.0(4) . .
O1 C3 N2 122.9(4) . .
O1 C3 N3 122.1(4) . .
N2 C3 N3 115.0(4) . .
O3 O4 S1 44(2) 13_766 .
O3 O4 S1 54.7(11) 13_766 13_766
S1 O4 S1 11(3) . 13_766
C8 N4 C4 116.2(6) . .
N4 C4 C5 125.0(7) . .
C6 C5 C4 117.6(6) . .
C6 C5 N3 125.4(5) . .
C4 C5 N3 116.9(5) . .
C5 C6 C7 117.9(5) . .
C8 C7 C6 120.6(6) . .
N4 C8 C7 122.5(7) . .

loop_
_geom_bond_atom_site_label_1
_geom_bond_atom_site_label_2
_geom_bond_distance
_geom_bond_site_symmetry_2
S1 S1 0.33(10) 13_766
S1 O3 1.11(6) 13_766
S1 O3 1.44(4) .
S1 O4 1.50(2) 5_566
S1 O4 1.50(2) .
S1 O4 1.50(2) 4_664
S1 O4 1.66(3) 16_657
S1 O4 1.66(3) 13_766
S1 O4 1.66(3) 17_755
O1 C3 1.228(5) .
O1 Li1 1.916(7) .
N1 C1 1.471(5) .
N1 C1 1.471(5) 5_566
N1 C1 1.471(5) 4_664
C1 C2 1.505(7) .
Li1 O2 1.863(19) .
Li1 O1 1.916(7) 9_556
Li1 O1 1.916(7) 8_645
N2 C3 1.334(6) .
N2 C2 1.457(7) .
O3 S1 1.11(6) 13_766
O3 O4 1.464(8) 16_657
O3 O4 1.464(8) 17_755
O3 O4 1.464(8) 13_766
N3 C3 1.374(6) .
N3 C5 1.398(7) .
O4 O3 1.464(8) 13_766
O4 S1 1.66(3) 13_766
N4 C8 1.303(10) .
N4 C4 1.341(11) .
C4 C5 1.356(8) .
C5 C6 1.340(7) .
C6 C7 1.385(9) .
C7 C8 1.339(9) .
